data_2215512
loop_
_publ_author_name
'Zhao, Hui'
'Gong, Hai-Bin'

_publ_section_title
;
 8-Hydroxy-3,4,5-trimethyl-6-oxo-2,3,4,6-tetrahydroisoquinoline-7-carboxylic
 acid
;
_journal_coeditor_code HB2541
_journal_issue 10
_journal_name_full 'Acta Crystallographica Section E'
_journal_page_first o4097
_journal_page_last o4097
_journal_paper_doi 10.1107/S1600536807045424
_journal_volume 63
_journal_year 2007
_chemical_formula_iupac 'C13 H15 N O4'
_chemical_formula_moiety 'C13 H15 N O4'
_chemical_formula_sum 'C13 H15 N O4'
_chemical_formula_weight 249.26
_chemical_name_systematic
;8-Hydroxy-3,4,5-trimethyl-6-oxo-2,3,4,6-tetrahydroisoquinoline-7-carboxylic
 acid
;
_space_group_IT_number 19
_symmetry_cell_setting orthorhombic
_symmetry_space_group_name_Hall 'P 2ac 2ab'
_symmetry_space_group_name_H-M 'P 21 21 21'
_atom_sites_solution_hydrogens geom
_atom_sites_solution_primary direct
_atom_sites_solution_secondary difmap
_audit_creation_method SHELXL97
_cell_angle_alpha 90.00
_cell_angle_beta 90.00
_cell_angle_gamma 90.00
_cell_formula_units_Z 4
_cell_length_a 7.2870(10)
_cell_length_b 12.228(2)
_cell_length_c 13.431(2)
_cell_measurement_reflns_used 1842
_cell_measurement_temperature 293(2)
_cell_measurement_theta_max 26.05
_cell_measurement_theta_min 3.92
_cell_volume 1196.8(3)
_computing_cell_refinement 'SMART (Siemens, 1996)'
_computing_data_collection 'SMART (Siemens, 1996)'
_computing_data_reduction 'SAINT (Siemens, 1996)'
_computing_molecular_graphics 'SHELXTL (Sheldrick, 1997b)'
_computing_publication_material 'SHELXTL (Sheldrick, 1997b)'
_computing_structure_refinement 'SHELXL97 (Sheldrick, 1997a)'
_computing_structure_solution 'SHELXS97 (Sheldrick, 1997a)'
_diffrn_ambient_temperature 293(2)
_diffrn_measured_fraction_theta_full 0.999
_diffrn_measured_fraction_theta_max 0.999
_diffrn_measurement_device_type 'Bruker APEX CCD'
_diffrn_measurement_method '\f and \w'
_diffrn_radiation_monochromator graphite
_diffrn_radiation_source 'fine-focus sealed tube'
_diffrn_radiation_type MoK\a
_diffrn_radiation_wavelength 0.71073
_diffrn_reflns_av_R_equivalents 0.0619
_diffrn_reflns_av_sigmaI/netI 0.0530
_diffrn_reflns_limit_h_max 0
_diffrn_reflns_limit_h_min -8
_diffrn_reflns_limit_k_max 0
_diffrn_reflns_limit_k_min -15
_diffrn_reflns_limit_l_max 16
_diffrn_reflns_limit_l_min -16
_diffrn_reflns_number 2616
_diffrn_reflns_theta_full 26.00
_diffrn_reflns_theta_max 26.00
_diffrn_reflns_theta_min 3.03
_exptl_absorpt_coefficient_mu 0.103
_exptl_absorpt_correction_T_max 0.980
_exptl_absorpt_correction_T_min 0.967
_exptl_absorpt_correction_type multi-scan
_exptl_absorpt_process_details '(SADABS; Sheldrick, 1996)'
_exptl_crystal_colour colourless
_exptl_crystal_density_diffrn 1.383
_exptl_crystal_density_method 'not measured'
_exptl_crystal_description prism
_exptl_crystal_F_000 528
_exptl_crystal_size_max 0.33
_exptl_crystal_size_mid 0.26
_exptl_crystal_size_min 0.20
_refine_diff_density_max 0.226
_refine_diff_density_min -0.271
_refine_ls_extinction_coef 0.049(10)
_refine_ls_extinction_expression Fc^*^=kFc[1+0.001xFc^2^\l^3^/sin(2\q)]^-1/4^
_refine_ls_extinction_method 'SHELXTL (Sheldrick, 1997b)'
_refine_ls_goodness_of_fit_ref 1.132
_refine_ls_hydrogen_treatment constr
_refine_ls_matrix_type full
_refine_ls_number_parameters 169
_refine_ls_number_reflns 1370
_refine_ls_number_restraints 0
_refine_ls_restrained_S_all 1.132
_refine_ls_R_factor_all 0.1074
_refine_ls_R_factor_gt 0.0678
_refine_ls_shift/su_max 0.000
_refine_ls_shift/su_mean 0.000
_refine_ls_structure_factor_coef Fsqd
_refine_ls_weighting_details 'calc w = 1/[\s^2^(Fo^2^)+(0.122P)^2^+0.2523P] where P=(Fo^2^+2Fc^2^)/3'
_refine_ls_weighting_scheme calc
_refine_ls_wR_factor_gt 0.1874
_refine_ls_wR_factor_ref 0.2308
_reflns_number_gt 908
_reflns_number_total 1370
_reflns_threshold_expression I>2\s(I)
_cod_data_source_file hb2541.cif
_cod_data_source_block I
_cod_database_code 2215512
_cod_database_fobs_code 2215512

loop_
_symmetry_equiv_pos_as_xyz
'x, y, z'
'-x+1/2, -y, z+1/2'
'x+1/2, -y+1/2, -z'
'-x, y+1/2, -z+1/2'

loop_
_atom_site_type_symbol
_atom_site_label
_atom_site_fract_x
_atom_site_fract_y
_atom_site_fract_z
_atom_site_U_iso_or_equiv
_atom_site_adp_type
_atom_site_calc_flag
_atom_site_refinement_flags
_atom_site_occupancy
O O1 0.2486(9) 0.0956(5) 0.5965(3) 0.0960(17) Uani d . 1
O O2 0.2630(9) 0.4173(4) 0.5363(3) 0.0953(17) Uani d . 1
O O3 0.2521(10) 0.2633(5) 0.6536(3) 0.0976(17) Uani d . 1
H H3 0.2547 0.3259 0.6317 0.146 Uiso calc R 1
O O4 0.2366(9) 0.0607(3) 0.4115(3) 0.0792(14) Uani d . 1
H H4 0.2415 0.0459 0.4710 0.119 Uiso calc R 1
N N1 0.2007(6) 0.1738(4) 0.1281(3) 0.0496(12) Uani d . 1
H H1A 0.2084 0.1284 0.0794 0.060 Uiso calc R 1
C C1 0.2474(10) 0.1954(6) 0.5811(4) 0.0717(17) Uani d . 1
C C2 0.2599(10) 0.3531(5) 0.4628(4) 0.0603(14) Uani d . 1
C C3 0.2923(12) 0.5152(5) 0.3514(6) 0.093(3) Uani d . 1
H H3A 0.3051 0.5334 0.2822 0.140 Uiso calc R 1
H H3B 0.4002 0.5379 0.3869 0.140 Uiso calc R 1
H H3C 0.1870 0.5519 0.3783 0.140 Uiso calc R 1
C C4 -0.0359(8) 0.3097(7) 0.1240(5) 0.080(2) Uani d . 1
H H4A -0.0711 0.2932 0.1913 0.120 Uiso calc R 1
H H4B -0.1044 0.2645 0.0789 0.120 Uiso calc R 1
H H4C -0.0611 0.3853 0.1102 0.120 Uiso calc R 1
C C5 0.1633(8) 0.2883(6) 0.1112(4) 0.0622(16) Uani d . 1
H H5 0.1943 0.3044 0.0418 0.075 Uiso calc R 1
C C6 0.2512(9) 0.2392(4) 0.4798(3) 0.0488(12) Uani d . 1
C C7 0.4873(9) 0.3503(6) 0.1487(6) 0.082(2) Uani d . 1
H H7A 0.5242 0.2750 0.1509 0.122 Uiso calc R 1
H H7B 0.5596 0.3918 0.1949 0.122 Uiso calc R 1
H H7C 0.5055 0.3783 0.0826 0.122 Uiso calc R 1
C C8 0.2225(8) 0.1417(4) 0.2208(4) 0.0537(14) Uani d . 1
H H8 0.2251 0.0669 0.2335 0.064 Uiso calc R 1
C C9 0.2687(9) 0.3954(4) 0.3621(4) 0.0581(14) Uani d . 1
C C10 0.2846(8) 0.3595(4) 0.1765(4) 0.0544(15) Uani d . 1
H H10 0.2463 0.4359 0.1690 0.065 Uiso calc R 1
C C11 0.2446(9) 0.1666(4) 0.3999(4) 0.0497(12) Uani d . 1
C C12 0.2417(7) 0.2116(4) 0.3000(3) 0.0449(11) Uani d . 1
C C13 0.2605(8) 0.3260(4) 0.2858(3) 0.0493(12) Uani d . 1

loop_
_atom_site_aniso_label
_atom_site_aniso_U_11
_atom_site_aniso_U_22
_atom_site_aniso_U_33
_atom_site_aniso_U_12
_atom_site_aniso_U_13
_atom_site_aniso_U_23
O1 0.115(4) 0.100(4) 0.073(3) 0.007(4) 0.002(4) 0.037(3)
O2 0.122(4) 0.098(3) 0.066(3) 0.004(4) -0.007(3) -0.034(3)
O3 0.123(4) 0.120(4) 0.050(2) -0.003(5) -0.007(3) -0.004(2)
O4 0.109(4) 0.060(2) 0.069(2) -0.011(3) 0.003(3) 0.0073(19)
N1 0.061(3) 0.056(2) 0.032(2) 0.009(2) -0.0030(18) -0.0085(19)
C1 0.060(4) 0.095(5) 0.060(3) 0.009(5) 0.000(4) 0.000(3)
C2 0.053(3) 0.067(3) 0.061(3) -0.001(4) -0.007(3) -0.011(3)
C3 0.130(7) 0.044(3) 0.105(5) -0.011(4) -0.009(6) 0.000(3)
C4 0.050(3) 0.119(6) 0.072(4) 0.010(4) -0.009(3) 0.011(5)
C5 0.057(3) 0.085(4) 0.044(3) 0.009(3) 0.003(3) 0.011(3)
C6 0.047(3) 0.056(3) 0.044(3) 0.000(3) -0.002(3) -0.002(2)
C7 0.072(4) 0.099(5) 0.074(4) -0.020(4) 0.008(3) 0.025(4)
C8 0.068(4) 0.037(2) 0.057(3) 0.001(3) -0.003(3) -0.001(2)
C9 0.070(4) 0.042(3) 0.063(3) -0.006(3) -0.005(3) 0.000(2)
C10 0.061(4) 0.044(3) 0.059(3) -0.004(3) -0.002(3) 0.015(2)
C11 0.050(3) 0.046(2) 0.053(2) 0.001(3) -0.002(3) 0.007(2)
C12 0.040(2) 0.042(2) 0.053(3) -0.001(3) 0.001(3) 0.000(2)
C13 0.042(3) 0.050(3) 0.056(3) 0.002(3) 0.001(3) 0.010(2)

loop_
_atom_type_symbol
_atom_type_description
_atom_type_scat_dispersion_real
_atom_type_scat_dispersion_imag
_atom_type_scat_source
C C 0.0033 0.0016 'International Tables Vol C Tables 4.2.6.8 and 6.1.1.4'
H H 0.0000 0.0000 'International Tables Vol C Tables 4.2.6.8 and 6.1.1.4'
N N 0.0061 0.0033 'International Tables Vol C Tables 4.2.6.8 and 6.1.1.4'
O O 0.0106 0.0060 'International Tables Vol C Tables 4.2.6.8 and 6.1.1.4'

loop_
_geom_angle_atom_site_label_1
_geom_angle_atom_site_label_2
_geom_angle_atom_site_label_3
_geom_angle
C1 O3 H3 109.5
C11 O4 H4 109.5
C8 N1 C5 117.4(4)
C8 N1 H1A 121.3
C5 N1 H1A 121.3
O1 C1 O3 120.8(6)
O1 C1 C6 121.1(6)
O3 C1 C6 118.0(6)
O2 C2 C6 119.2(5)
O2 C2 C9 120.5(5)
C6 C2 C9 120.3(5)
C9 C3 H3A 109.5
C9 C3 H3B 109.5
H3A C3 H3B 109.5
C9 C3 H3C 109.5
H3A C3 H3C 109.5
H3B C3 H3C 109.5
C5 C4 H4A 109.5
C5 C4 H4B 109.5
H4A C4 H4B 109.5
C5 C4 H4C 109.5
H4A C4 H4C 109.5
H4B C4 H4C 109.5
N1 C5 C4 109.7(6)
N1 C5 C10 110.8(4)
C4 C5 C10 113.7(6)
N1 C5 H5 107.5
C4 C5 H5 107.5
C10 C5 H5 107.5
C11 C6 C2 120.3(4)
C11 C6 C1 118.8(5)
C2 C6 C1 120.8(5)
C10 C7 H7A 109.5
C10 C7 H7B 109.5
H7A C7 H7B 109.5
C10 C7 H7C 109.5
H7A C7 H7C 109.5
H7B C7 H7C 109.5
N1 C8 C12 124.1(5)
N1 C8 H8 118.0
C12 C8 H8 118.0
C13 C9 C2 119.2(5)
C13 C9 C3 124.1(6)
C2 C9 C3 116.6(5)
C5 C10 C7 112.3(5)
C5 C10 C13 109.4(4)
C7 C10 C13 109.0(5)
C5 C10 H10 108.7
C7 C10 H10 108.7
C13 C10 H10 108.7
O4 C11 C6 122.8(5)
O4 C11 C12 119.1(4)
C6 C11 C12 118.1(4)
C8 C12 C13 121.3(4)
C8 C12 C11 118.8(4)
C13 C12 C11 119.8(4)
C9 C13 C12 121.9(4)
C9 C13 C10 124.1(5)
C12 C13 C10 113.8(4)

loop_
_geom_bond_atom_site_label_1
_geom_bond_atom_site_label_2
_geom_bond_distance
O1 C1 1.238(9)
O2 C2 1.262(7)
O3 C1 1.280(8)
O3 H3 0.8200
O4 C11 1.305(6)
O4 H4 0.8200
N1 C8 1.316(6)
N1 C5 1.445(8)
N1 H1A 0.8600
C1 C6 1.462(8)
C2 C6 1.413(8)
C2 C9 1.450(8)
C3 C9 1.482(8)
C3 H3A 0.9600
C3 H3B 0.9600
C3 H3C 0.9600
C4 C5 1.485(8)
C4 H4A 0.9600
C4 H4B 0.9600
C4 H4C 0.9600
C5 C10 1.519(8)
C5 H5 0.9800
C6 C11 1.394(7)
C7 C10 1.527(9)
C7 H7A 0.9600
C7 H7B 0.9600
C7 H7C 0.9600
C8 C12 1.372(7)
C8 H8 0.9300
C9 C13 1.331(7)
C10 C13 1.534(7)
C10 H10 0.9800
C11 C12 1.451(7)
C12 C13 1.419(7)

loop_
_geom_hbond_atom_site_label_D
_geom_hbond_atom_site_label_H
_geom_hbond_atom_site_label_A
_geom_hbond_distance_DH
_geom_hbond_distance_HA
_geom_hbond_distance_DA
_geom_hbond_angle_DHA
O4 H4 O1 0.82 1.79 2.522(6) 147
O3 H3 O2 0.82 1.70 2.456(7) 152

loop_
_geom_torsion_atom_site_label_1
_geom_torsion_atom_site_label_2
_geom_torsion_atom_site_label_3
_geom_torsion_atom_site_label_4
_geom_torsion
C8 N1 C5 C4 -83.5(7)
C8 N1 C5 C10 42.7(7)
O2 C2 C6 C11 178.9(6)
C9 C2 C6 C11 -2.2(10)
O2 C2 C6 C1 -0.5(11)
C9 C2 C6 C1 178.3(6)
O1 C1 C6 C11 4.0(11)
O3 C1 C6 C11 -179.4(7)
O1 C1 C6 C2 -176.5(7)
O3 C1 C6 C2 0.0(11)
C5 N1 C8 C12 -11.1(9)
O2 C2 C9 C13 -178.3(7)
C6 C2 C9 C13 2.9(10)
O2 C2 C9 C3 3.5(10)
C6 C2 C9 C3 -175.3(7)
N1 C5 C10 C7 66.1(6)
C4 C5 C10 C7 -169.8(5)
N1 C5 C10 C13 -55.1(6)
C4 C5 C10 C13 69.0(7)
C2 C6 C11 O4 180.0(6)
C1 C6 C11 O4 -0.6(11)
C2 C6 C11 C12 -1.7(9)
C1 C6 C11 C12 177.8(6)
N1 C8 C12 C13 -7.4(10)
N1 C8 C12 C11 173.3(6)
O4 C11 C12 C8 2.8(9)
C6 C11 C12 C8 -175.6(6)
O4 C11 C12 C13 -176.5(6)
C6 C11 C12 C13 5.0(8)
C2 C9 C13 C12 0.6(10)
C3 C9 C13 C12 178.6(7)
C2 C9 C13 C10 -174.6(6)
C3 C9 C13 C10 3.4(11)
C8 C12 C13 C9 176.1(6)
C11 C12 C13 C9 -4.6(9)
C8 C12 C13 C10 -8.3(8)
C11 C12 C13 C10 171.1(5)
C5 C10 C13 C9 -146.2(6)
C7 C10 C13 C9 90.7(7)
C5 C10 C13 C12 38.3(7)
C7 C10 C13 C12 -84.9(6)

loop_
_cod_related_entry_id
_cod_related_entry_database
_cod_related_entry_code
1 ChemSpider 21184232
